data_7107523
loop_
_publ_author_name
'Dimitri Matioszek'
'Tibor Kocsor'
'Annie Castel'
'Gabriela Nemes'
'Jean Escudie'
'Nathalie Saffon'

_publ_section_title
;
 Phosphaalkenyl germylenes and their gold, tungsten and molybdenum
 complexes
;
_journal_name_full Chem.Commun.
_journal_page_first 3629
_journal_paper_doi 10.1039/c2cc17551g
_journal_volume 48
_journal_year 2012
_chemical_formula_sum 'C56 H84 Cl8 Ge N2 O4 P2 W'
_chemical_formula_weight 1451.23
_chemical_name_systematic
;
?
;
_space_group_IT_number 2
_symmetry_cell_setting triclinic
_symmetry_space_group_name_Hall '-P 1'
_symmetry_space_group_name_H-M 'P -1'
_atom_sites_solution_hydrogens geom
_atom_sites_solution_primary direct
_atom_sites_solution_secondary difmap
_audit_creation_method SHELXL-97
_cell_angle_alpha 100.256(3)
_cell_angle_beta 96.379(3)
_cell_angle_gamma 113.219(2)
_cell_formula_units_Z 2
_cell_length_a 12.0774(6)
_cell_length_b 14.8952(8)
_cell_length_c 21.9932(16)
_cell_measurement_reflns_used 9847
_cell_measurement_temperature 193(2)
_cell_measurement_theta_max 29.36
_cell_measurement_theta_min 2.67
_cell_volume 3505.3(4)
_computing_cell_refinement 'Bruker SAINT'
_computing_data_collection 'Bruker APEX2'
_computing_data_reduction 'Bruker SAINT'
_computing_molecular_graphics 'Bruker SHELXTL'
_computing_publication_material 'Bruker SHELXTL'
_computing_structure_refinement 'SHELXL-97 (Sheldrick, 1997)'
_computing_structure_solution 'SHELXS-97 (Sheldrick, 1990)'
_diffrn_ambient_temperature 193(2)
_diffrn_measured_fraction_theta_full 0.982
_diffrn_measured_fraction_theta_max 0.982
_diffrn_measurement_device_type 'Bruker kappa APEX-II CCD Quazar'
_diffrn_measurement_method 'phi and omega scans'
_diffrn_radiation_monochromator graphite
_diffrn_radiation_source 'fine-focus sealed tube'
_diffrn_radiation_type MoK\a
_diffrn_radiation_wavelength 0.71073
_diffrn_reflns_av_R_equivalents 0.0361
_diffrn_reflns_av_sigmaI/netI 0.0335
_diffrn_reflns_limit_h_max 15
_diffrn_reflns_limit_h_min -15
_diffrn_reflns_limit_k_max 18
_diffrn_reflns_limit_k_min -18
_diffrn_reflns_limit_l_max 27
_diffrn_reflns_limit_l_min -27
_diffrn_reflns_number 63975
_diffrn_reflns_theta_full 26.37
_diffrn_reflns_theta_max 26.37
_diffrn_reflns_theta_min 5.11
_diffrn_standards_number 0
_exptl_absorpt_coefficient_mu 2.459
_exptl_absorpt_correction_T_max 0.8276
_exptl_absorpt_correction_T_min 0.4551
_exptl_absorpt_correction_type multi-scan
_exptl_absorpt_process_details 'SADABS (Bruker-AXS)'
_exptl_crystal_colour orange
_exptl_crystal_density_diffrn 1.375
_exptl_crystal_density_method 'not measured'
_exptl_crystal_description needle
_exptl_crystal_F_000 1476
_exptl_crystal_size_max 0.38
_exptl_crystal_size_mid 0.18
_exptl_crystal_size_min 0.08
_refine_diff_density_max 1.226
_refine_diff_density_min -0.817
_refine_diff_density_rms 0.097
_refine_ls_extinction_method none
_refine_ls_goodness_of_fit_ref 1.055
_refine_ls_hydrogen_treatment constr
_refine_ls_matrix_type full
_refine_ls_number_parameters 748
_refine_ls_number_reflns 14094
_refine_ls_number_restraints 103
_refine_ls_restrained_S_all 1.080
_refine_ls_R_factor_all 0.0445
_refine_ls_R_factor_gt 0.0347
_refine_ls_shift/su_max 0.001
_refine_ls_shift/su_mean 0.000
_refine_ls_structure_factor_coef Fsqd
_refine_ls_weighting_details 'calc w=1/[\s^2^(Fo^2^)+(0.0443P)^2^+6.1541P] where P=(Fo^2^+2Fc^2^)/3'
_refine_ls_weighting_scheme calc
_refine_ls_wR_factor_gt 0.0877
_refine_ls_wR_factor_ref 0.0930
_reflns_number_gt 12191
_reflns_number_total 14094
_reflns_threshold_expression >2sigma(I)
_cod_data_source_file c2cc17551g.txt
_cod_data_source_block 3
_cod_original_sg_symbol_H-M P-1
_cod_database_code 7107523

loop_
_symmetry_equiv_pos_as_xyz
'x, y, z'
'-x, -y, -z'

loop_
_atom_site_label
_atom_site_type_symbol
_atom_site_fract_x
_atom_site_fract_y
_atom_site_fract_z
_atom_site_U_iso_or_equiv
_atom_site_adp_type
_atom_site_occupancy
_atom_site_symmetry_multiplicity
_atom_site_calc_flag
_atom_site_refinement_flags
_atom_site_disorder_assembly
_atom_site_disorder_group
W1 W 0.468608(13) 0.288278(11) 0.342508(7) 0.02670(6) Uani 1 1 d . . .
P1 P 0.35709(9) 0.23278(8) 0.23049(5) 0.0275(2) Uani 1 1 d . . .
C1 C 0.2126(3) 0.1583(3) 0.23322(17) 0.0249(7) Uani 1 1 d . . .
Cl1 Cl 0.09620(10) 0.08257(9) 0.16834(5) 0.0408(2) Uani 1 1 d . . .
Ge1 Ge 0.23187(3) 0.16764(3) 0.326418(16) 0.02046(8) Uani 1 1 d . . .
P2 P 0.06453(8) -0.02145(7) 0.37877(5) 0.0251(2) Uani 1 1 d . . .
Cl2 Cl 0.22709(9) -0.04140(7) 0.28780(5) 0.0348(2) Uani 1 1 d . . .
N1 N 0.0020(3) 0.2062(2) 0.33915(15) 0.0256(6) Uani 1 1 d . . .
N2 N 0.1412(3) 0.2748(2) 0.42458(14) 0.0245(6) Uani 1 1 d . . .
O1 O 0.5672(4) 0.3248(3) 0.48665(17) 0.0718(12) Uani 1 1 d . . .
O2 O 0.4034(4) 0.4756(3) 0.37053(18) 0.0678(11) Uani 1 1 d . . .
O3 O 0.7253(4) 0.4323(3) 0.3236(3) 0.0917(15) Uani 1 1 d U . .
O4 O 0.5387(3) 0.1031(2) 0.33431(15) 0.0432(7) Uani 1 1 d . . .
C2 C 0.1138(3) 0.2163(3) 0.36570(17) 0.0231(7) Uani 1 1 d . . .
C3 C -0.0409(3) 0.2594(3) 0.38157(19) 0.0298(8) Uani 1 1 d . . .
C4 C 0.0451(4) 0.3011(3) 0.43510(19) 0.0303(8) Uani 1 1 d . . .
C5 C -0.1582(4) 0.2703(4) 0.3670(2) 0.0468(11) Uani 1 1 d . . .
H5A H -0.1607 0.3212 0.4011 0.070 Uiso 1 1 calc R . .
H5B H -0.2281 0.2056 0.3629 0.070 Uiso 1 1 calc R . .
H5C H -0.1627 0.2912 0.3273 0.070 Uiso 1 1 calc R . .
C6 C 0.0425(5) 0.3644(4) 0.4954(2) 0.0441(11) Uani 1 1 d . . .
H6A H 0.1087 0.4322 0.5033 0.066 Uiso 1 1 calc R . .
H6B H 0.0540 0.3340 0.5302 0.066 Uiso 1 1 calc R . .
H6C H -0.0369 0.3684 0.4922 0.066 Uiso 1 1 calc R . .
C7 C -0.0668(3) 0.1388(3) 0.27640(18) 0.0308(8) Uani 1 1 d . . .
H7 H -0.0154 0.1043 0.2610 0.037 Uiso 1 1 calc R . .
C8 C -0.1875(4) 0.0562(3) 0.2817(2) 0.0450(11) Uani 1 1 d . . .
H8A H -0.1726 0.0270 0.3166 0.067 Uiso 1 1 calc R . .
H8B H -0.2211 0.0036 0.2422 0.067 Uiso 1 1 calc R . .
H8C H -0.2464 0.0849 0.2896 0.067 Uiso 1 1 calc R . .
C9 C -0.0818(4) 0.1967(4) 0.2289(2) 0.0444(11) Uani 1 1 d . . .
H9A H -0.1346 0.2298 0.2412 0.067 Uiso 1 1 calc R . .
H9B H -0.1195 0.1504 0.1872 0.067 Uiso 1 1 calc R . .
H9C H -0.0010 0.2477 0.2275 0.067 Uiso 1 1 calc R . .
C10 C 0.2515(4) 0.2960(3) 0.47150(18) 0.0352(9) Uani 1 1 d . . .
H10 H 0.3076 0.2762 0.4479 0.042 Uiso 1 1 calc R . .
C11 C 0.2178(5) 0.2301(4) 0.5180(2) 0.0527(12) Uani 1 1 d . . .
H11A H 0.1684 0.2512 0.5448 0.079 Uiso 1 1 calc R . .
H11B H 0.2931 0.2371 0.5444 0.079 Uiso 1 1 calc R . .
H11C H 0.1703 0.1597 0.4948 0.079 Uiso 1 1 calc R . .
C12 C 0.3226(5) 0.4076(4) 0.5043(2) 0.0582(14) Uani 1 1 d . . .
H12A H 0.3251 0.4480 0.4734 0.087 Uiso 1 1 calc R . .
H12B H 0.4067 0.4209 0.5231 0.087 Uiso 1 1 calc R . .
H12C H 0.2817 0.4256 0.5374 0.087 Uiso 1 1 calc R . .
C13 C 0.1615(3) 0.0263(3) 0.33218(16) 0.0226(7) Uani 1 1 d . . .
C14 C 0.3787(4) 0.2388(3) 0.14905(18) 0.0322(9) Uani 1 1 d . . .
C15 C 0.3542(4) 0.3096(3) 0.1218(2) 0.0343(9) Uani 1 1 d . . .
C16 C 0.3568(5) 0.3033(4) 0.0578(2) 0.0450(11) Uani 1 1 d . . .
H16 H 0.3386 0.3500 0.0392 0.054 Uiso 1 1 calc R . .
C17 C 0.3840(5) 0.2331(4) 0.0199(2) 0.0480(11) Uani 1 1 d . . .
C18 C 0.4120(5) 0.1673(4) 0.0488(2) 0.0473(11) Uani 1 1 d . . .
H18 H 0.4316 0.1187 0.0239 0.057 Uiso 1 1 calc R . .
C19 C 0.4130(4) 0.1683(4) 0.1122(2) 0.0391(10) Uani 1 1 d . . .
C20 C 0.3346(4) 0.4001(3) 0.1581(2) 0.0413(10) Uani 1 1 d . . .
C21 C 0.2150(5) 0.3650(4) 0.1821(3) 0.0602(14) Uani 1 1 d . . .
H21A H 0.2243 0.3369 0.2184 0.090 Uiso 1 1 calc R . .
H21B H 0.1487 0.3132 0.1485 0.090 Uiso 1 1 calc R . .
H21C H 0.1947 0.4222 0.1950 0.090 Uiso 1 1 calc R . .
C22 C 0.4453(5) 0.4643(4) 0.2116(3) 0.0598(14) Uani 1 1 d . . .
H22A H 0.4553 0.4229 0.2399 0.090 Uiso 1 1 calc R . .
H22B H 0.4322 0.5204 0.2352 0.090 Uiso 1 1 calc R . .
H22C H 0.5195 0.4909 0.1940 0.090 Uiso 1 1 calc R . .
C23 C 0.3266(7) 0.4713(5) 0.1164(3) 0.0693(17) Uani 1 1 d . . .
H23A H 0.3180 0.5284 0.1418 0.104 Uiso 1 1 calc R . .
H23B H 0.2550 0.4346 0.0816 0.104 Uiso 1 1 calc R . .
H23C H 0.4015 0.4960 0.0992 0.104 Uiso 1 1 calc R . .
C24 C 0.3933(6) 0.2295(5) -0.0496(2) 0.0650(16) Uani 1 1 d . . .
C25 C 0.3631(8) 0.3101(5) -0.0714(3) 0.086(2) Uani 1 1 d . . .
H25A H 0.4173 0.3763 -0.0437 0.129 Uiso 1 1 calc R . .
H25B H 0.2773 0.2963 -0.0698 0.129 Uiso 1 1 calc R . .
H25C H 0.3752 0.3096 -0.1148 0.129 Uiso 1 1 calc R . .
C26 C 0.5278(7) 0.2474(7) -0.0568(3) 0.094(2) Uani 1 1 d . . .
H26A H 0.5862 0.3124 -0.0292 0.141 Uiso 1 1 calc R . .
H26B H 0.5354 0.2474 -0.1007 0.141 Uiso 1 1 calc R . .
H26C H 0.5459 0.1934 -0.0450 0.141 Uiso 1 1 calc R . .
C27 C 0.3065(7) 0.1270(5) -0.0901(3) 0.0764(18) Uani 1 1 d . . .
H27A H 0.3157 0.1238 -0.1340 0.115 Uiso 1 1 calc R . .
H27B H 0.2217 0.1152 -0.0871 0.115 Uiso 1 1 calc R . .
H27C H 0.3256 0.0754 -0.0754 0.115 Uiso 1 1 calc R . .
C28 C 0.4617(6) 0.0977(5) 0.1381(2) 0.0574(15) Uani 1 1 d . . .
C29 C 0.5800(6) 0.1639(6) 0.1887(3) 0.081(2) Uani 1 1 d . . .
H29A H 0.6443 0.2045 0.1688 0.121 Uiso 1 1 calc R . .
H29B H 0.6080 0.1206 0.2085 0.121 Uiso 1 1 calc R . .
H29C H 0.5624 0.2084 0.2208 0.121 Uiso 1 1 calc R . .
C30 C 0.4973(7) 0.0355(6) 0.0863(3) 0.082(2) Uani 1 1 d U . .
H30A H 0.5620 0.0812 0.0688 0.124 Uiso 1 1 calc R . .
H30B H 0.4251 -0.0060 0.0526 0.124 Uiso 1 1 calc R . .
H30C H 0.5275 -0.0080 0.1045 0.124 Uiso 1 1 calc R . .
C31 C 0.3672(7) 0.0218(5) 0.1647(3) 0.0709(19) Uani 1 1 d . . .
H31A H 0.4002 -0.0236 0.1780 0.106 Uiso 1 1 calc R . .
H31B H 0.2922 -0.0173 0.1322 0.106 Uiso 1 1 calc R . .
H31C H 0.3478 0.0573 0.2010 0.106 Uiso 1 1 calc R . .
C32 C 0.0603(3) -0.1482(3) 0.37231(18) 0.0258(8) Uani 1 1 d . . .
C33 C -0.0244(3) -0.2314(3) 0.32364(18) 0.0310(8) Uani 1 1 d . . .
C34 C -0.0055(4) -0.3188(3) 0.3121(2) 0.0356(9) Uani 1 1 d . . .
H34 H -0.0618 -0.3745 0.2793 0.043 Uiso 1 1 calc R . .
C35 C 0.0903(4) -0.3287(3) 0.3456(2) 0.0329(9) Uani 1 1 d . . .
C36 C 0.1660(4) -0.2494(3) 0.39586(19) 0.0320(9) Uani 1 1 d . . .
H36 H 0.2306 -0.2563 0.4206 0.038 Uiso 1 1 calc R . .
C37 C 0.1527(3) -0.1596(3) 0.41228(17) 0.0267(8) Uani 1 1 d . . .
C38 C -0.1367(4) -0.2309(3) 0.2823(2) 0.0409(10) Uani 1 1 d . . .
C39 C -0.2098(4) -0.1896(5) 0.3219(3) 0.0581(14) Uani 1 1 d . . .
H39A H -0.2464 -0.2350 0.3486 0.087 Uiso 1 1 calc R . .
H39B H -0.2751 -0.1845 0.2941 0.087 Uiso 1 1 calc R . .
H39C H -0.1548 -0.1227 0.3486 0.087 Uiso 1 1 calc R . .
C40 C -0.0974(5) -0.1714(4) 0.2319(2) 0.0508(12) Uani 1 1 d . . .
H40A H -0.1707 -0.1783 0.2039 0.076 Uiso 1 1 calc R . .
H40B H -0.0494 -0.1980 0.2073 0.076 Uiso 1 1 calc R . .
H40C H -0.0472 -0.1001 0.2526 0.076 Uiso 1 1 calc R . .
C41 C -0.2285(5) -0.3394(4) 0.2457(3) 0.081(2) Uani 1 1 d . . .
H41A H -0.2544 -0.3814 0.2757 0.121 Uiso 1 1 calc R . .
H41B H -0.1884 -0.3679 0.2166 0.121 Uiso 1 1 calc R . .
H41C H -0.3006 -0.3373 0.2219 0.121 Uiso 1 1 calc R . .
C42 C 0.1139(4) -0.4230(3) 0.3302(2) 0.0429(11) Uani 1 1 d . . .
C43 C 0.2407(5) -0.3952(4) 0.3134(3) 0.0652(16) Uani 1 1 d . . .
H43A H 0.2434 -0.3675 0.2761 0.098 Uiso 1 1 calc R . .
H43B H 0.2563 -0.4555 0.3044 0.098 Uiso 1 1 calc R . .
H43C H 0.3036 -0.3448 0.3489 0.098 Uiso 1 1 calc R . .
C44 C 0.0193(5) -0.5034(4) 0.2741(3) 0.0633(15) Uani 1 1 d . . .
H44A H 0.0240 -0.4765 0.2364 0.095 Uiso 1 1 calc R . .
H44B H -0.0634 -0.5221 0.2833 0.095 Uiso 1 1 calc R . .
H44C H 0.0367 -0.5629 0.2667 0.095 Uiso 1 1 calc R . .
C45 C 0.1094(7) -0.4680(4) 0.3877(3) 0.0708(18) Uani 1 1 d . . .
H45A H 0.1238 -0.5288 0.3778 0.106 Uiso 1 1 calc R . .
H45B H 0.0284 -0.4853 0.3989 0.106 Uiso 1 1 calc R . .
H45C H 0.1731 -0.4186 0.4233 0.106 Uiso 1 1 calc R . .
C46 C 0.2358(3) -0.0808(3) 0.47336(18) 0.0297(8) Uani 1 1 d . . .
C47 C 0.3027(4) -0.1262(4) 0.5135(2) 0.0460(11) Uani 1 1 d . . .
H47A H 0.3616 -0.1411 0.4912 0.069 Uiso 1 1 calc R . .
H47B H 0.2425 -0.1884 0.5208 0.069 Uiso 1 1 calc R . .
H47C H 0.3465 -0.0778 0.5541 0.069 Uiso 1 1 calc R . .
C48 C 0.1571(4) -0.0495(3) 0.51476(19) 0.0386(10) Uani 1 1 d . . .
H48A H 0.2103 0.0002 0.5533 0.058 Uiso 1 1 calc R . .
H48B H 0.0987 -0.1087 0.5258 0.058 Uiso 1 1 calc R . .
H48C H 0.1119 -0.0198 0.4916 0.058 Uiso 1 1 calc R . .
C49 C 0.3372(4) 0.0112(3) 0.4597(2) 0.0367(9) Uani 1 1 d . . .
H49A H 0.3917 0.0558 0.4995 0.055 Uiso 1 1 calc R . .
H49B H 0.2995 0.0477 0.4384 0.055 Uiso 1 1 calc R . .
H49C H 0.3849 -0.0114 0.4325 0.055 Uiso 1 1 calc R . .
C50 C 0.5305(4) 0.3120(3) 0.4339(2) 0.0417(10) Uani 1 1 d . . .
C51 C 0.4253(4) 0.4076(3) 0.3593(2) 0.0377(9) Uani 1 1 d . . .
C52 C 0.6305(4) 0.3775(4) 0.3302(3) 0.0535(13) Uani 1 1 d . . .
C53 C 0.5101(3) 0.1681(3) 0.33465(19) 0.0307(8) Uani 1 1 d . . .
C54 C 0.4388(6) 0.8547(5) 0.3015(4) 0.086(2) Uani 1 1 d . . .
H54A H 0.3503 0.8188 0.3016 0.103 Uiso 1 1 calc R . .
H54B H 0.4573 0.9262 0.3035 0.103 Uiso 1 1 calc R . .
Cl3 Cl 0.52462(18) 0.84694(18) 0.36695(9) 0.1043(7) Uani 1 1 d . . .
Cl4 Cl 0.4703(2) 0.8030(3) 0.23280(10) 0.1336(10) Uani 1 1 d . . .
C55 C 0.7091(10) 0.4014(7) 0.1243(5) 0.127(3) Uani 1 1 d . . .
H55A H 0.6248 0.3471 0.1157 0.152 Uiso 1 1 calc R . .
H55B H 0.7311 0.4340 0.1700 0.152 Uiso 1 1 calc R . .
Cl5 Cl 0.8074(4) 0.3477(3) 0.1077(2) 0.1929(15) Uani 1 1 d . . .
Cl6 Cl 0.7074(4) 0.4875(2) 0.08403(19) 0.1785(14) Uani 1 1 d . . .
C56 C 0.1009(15) 0.9372(17) 0.9939(11) 0.113(5) Uani 0.398(7) 1 d PDU A 1
H56A H 0.1054 0.9914 0.9726 0.136 Uiso 0.398(7) 1 calc PR A 1
H56B H 0.1498 0.9685 1.0374 0.136 Uiso 0.398(7) 1 calc PR A 1
Cl7 Cl 0.1500(11) 0.8710(11) 0.9589(4) 0.153(4) Uani 0.398(7) 1 d PDU A 1
Cl8 Cl -0.0460(6) 0.8657(7) 0.9956(4) 0.152(4) Uani 0.398(7) 1 d PDU A 1
C57 C 0.180(3) -0.325(2) 0.1104(15) 0.201(8) Uani 0.396(6) 1 d PDU B 2
H57A H 0.2103 -0.2729 0.0865 0.241 Uiso 0.396(6) 1 calc PR B 2
H57B H 0.2521 -0.3315 0.1312 0.241 Uiso 0.396(6) 1 calc PR B 2
Cl9 Cl 0.1030(17) -0.4214(14) 0.0640(8) 0.312(8) Uani 0.396(6) 1 d PDU B 2
Cl10 Cl 0.1240(7) -0.2830(7) 0.1640(4) 0.154(4) Uani 0.396(6) 1 d PDU B 2
C58 C 0.107(3) 0.904(2) 1.0222(19) 0.110(6) Uani 0.206(7) 1 d PDU C 3
H58A H 0.0791 0.9437 0.9977 0.132 Uiso 0.206(7) 1 calc PR C 3
H58B H 0.1622 0.9528 1.0615 0.132 Uiso 0.206(7) 1 calc PR C 3
Cl11 Cl 0.1908(14) 0.8718(14) 0.9846(8) 0.109(5) Uani 0.206(7) 1 d PDU C 3
Cl12 Cl -0.0183(11) 0.8278(14) 1.0446(8) 0.149(6) Uani 0.206(7) 1 d PDU C 3

loop_
_atom_site_aniso_label
_atom_site_aniso_U_11
_atom_site_aniso_U_22
_atom_site_aniso_U_33
_atom_site_aniso_U_23
_atom_site_aniso_U_13
_atom_site_aniso_U_12
W1 0.02051(8) 0.02611(9) 0.03390(10) 0.00900(6) 0.00480(6) 0.00975(6)
P1 0.0298(5) 0.0339(5) 0.0279(5) 0.0138(4) 0.0119(4) 0.0183(4)
C1 0.0265(18) 0.0266(19) 0.0238(18) 0.0067(15) 0.0042(14) 0.0133(15)
Cl1 0.0398(5) 0.0501(6) 0.0255(5) 0.0005(4) -0.0006(4) 0.0173(5)
Ge1 0.01998(17) 0.02179(19) 0.02044(18) 0.00514(15) 0.00426(13) 0.00962(14)
P2 0.0267(5) 0.0254(5) 0.0280(5) 0.0097(4) 0.0086(4) 0.0136(4)
Cl2 0.0420(5) 0.0295(5) 0.0420(6) 0.0100(4) 0.0204(4) 0.0207(4)
N1 0.0246(15) 0.0229(16) 0.0320(17) 0.0079(13) 0.0073(12) 0.0121(12)
N2 0.0251(15) 0.0208(15) 0.0256(16) 0.0033(12) 0.0082(12) 0.0079(12)
O1 0.087(3) 0.080(3) 0.041(2) 0.0000(19) -0.0202(19) 0.042(2)
O2 0.099(3) 0.061(2) 0.064(2) 0.0084(19) 0.010(2) 0.060(2)
O3 0.043(2) 0.073(3) 0.181(5) 0.070(3) 0.047(3) 0.0229(19)
O4 0.0381(16) 0.0410(18) 0.058(2) 0.0164(15) 0.0047(14) 0.0242(14)
C2 0.0220(16) 0.0201(18) 0.0271(19) 0.0078(15) 0.0060(14) 0.0077(13)
C3 0.0308(19) 0.027(2) 0.040(2) 0.0131(17) 0.0155(17) 0.0173(16)
C4 0.038(2) 0.025(2) 0.036(2) 0.0108(17) 0.0200(17) 0.0171(16)
C5 0.042(2) 0.054(3) 0.060(3) 0.015(2) 0.019(2) 0.034(2)
C6 0.057(3) 0.042(3) 0.044(3) 0.008(2) 0.025(2) 0.029(2)
C7 0.0260(18) 0.031(2) 0.033(2) 0.0047(17) -0.0001(15) 0.0131(16)
C8 0.032(2) 0.032(2) 0.058(3) 0.004(2) 0.003(2) 0.0054(18)
C9 0.045(2) 0.056(3) 0.039(2) 0.017(2) 0.0055(19) 0.026(2)
C10 0.033(2) 0.041(2) 0.026(2) -0.0026(17) 0.0037(16) 0.0154(18)
C11 0.067(3) 0.066(3) 0.034(2) 0.014(2) 0.004(2) 0.037(3)
C12 0.048(3) 0.053(3) 0.047(3) -0.012(2) 0.005(2) 0.005(2)
C13 0.0236(17) 0.0215(18) 0.0239(18) 0.0032(14) 0.0025(13) 0.0124(14)
C14 0.035(2) 0.043(2) 0.029(2) 0.0182(18) 0.0134(16) 0.0214(18)
C15 0.035(2) 0.034(2) 0.038(2) 0.0146(18) 0.0095(17) 0.0147(17)
C16 0.060(3) 0.041(3) 0.036(2) 0.017(2) 0.004(2) 0.023(2)
C17 0.060(3) 0.052(3) 0.033(2) 0.013(2) 0.004(2) 0.025(2)
C18 0.065(3) 0.055(3) 0.034(2) 0.016(2) 0.018(2) 0.034(2)
C19 0.049(3) 0.053(3) 0.032(2) 0.021(2) 0.0192(19) 0.032(2)
C20 0.053(3) 0.036(2) 0.047(3) 0.022(2) 0.020(2) 0.024(2)
C21 0.066(3) 0.055(3) 0.084(4) 0.027(3) 0.037(3) 0.040(3)
C22 0.077(4) 0.038(3) 0.058(3) 0.012(2) 0.011(3) 0.018(3)
C23 0.112(5) 0.063(4) 0.067(4) 0.036(3) 0.037(4) 0.059(4)
C24 0.096(5) 0.070(4) 0.034(3) 0.020(3) 0.009(3) 0.038(3)
C25 0.148(7) 0.086(5) 0.032(3) 0.025(3) 0.011(3) 0.055(5)
C26 0.103(6) 0.135(7) 0.053(4) 0.033(4) 0.040(4) 0.048(5)
C27 0.107(5) 0.084(5) 0.039(3) 0.008(3) 0.000(3) 0.049(4)
C28 0.091(4) 0.092(4) 0.042(3) 0.036(3) 0.039(3) 0.078(4)
C29 0.082(4) 0.155(7) 0.059(4) 0.051(4) 0.029(3) 0.091(5)
C30 0.131(5) 0.115(5) 0.065(4) 0.039(3) 0.053(4) 0.100(4)
C31 0.122(5) 0.074(4) 0.074(4) 0.046(3) 0.058(4) 0.078(4)
C32 0.0244(17) 0.0259(19) 0.033(2) 0.0133(16) 0.0107(15) 0.0126(14)
C33 0.0290(19) 0.032(2) 0.029(2) 0.0105(17) 0.0034(15) 0.0097(16)
C34 0.037(2) 0.026(2) 0.036(2) 0.0032(17) 0.0029(17) 0.0095(17)
C35 0.039(2) 0.025(2) 0.042(2) 0.0147(18) 0.0185(18) 0.0154(17)
C36 0.031(2) 0.035(2) 0.039(2) 0.0167(18) 0.0084(16) 0.0191(17)
C37 0.0265(18) 0.027(2) 0.0276(19) 0.0108(16) 0.0068(15) 0.0104(15)
C38 0.033(2) 0.032(2) 0.046(3) 0.0133(19) -0.0076(18) 0.0047(17)
C39 0.030(2) 0.083(4) 0.066(3) 0.035(3) 0.005(2) 0.023(2)
C40 0.053(3) 0.053(3) 0.038(3) 0.016(2) -0.006(2) 0.016(2)
C41 0.057(3) 0.042(3) 0.107(5) 0.017(3) -0.041(3) -0.002(2)
C42 0.046(2) 0.030(2) 0.062(3) 0.015(2) 0.024(2) 0.0206(19)
C43 0.062(3) 0.050(3) 0.100(5) 0.018(3) 0.038(3) 0.036(3)
C44 0.068(4) 0.035(3) 0.082(4) -0.003(3) 0.025(3) 0.022(2)
C45 0.116(5) 0.048(3) 0.081(4) 0.036(3) 0.045(4) 0.054(4)
C46 0.0308(19) 0.029(2) 0.029(2) 0.0092(16) 0.0017(15) 0.0120(16)
C47 0.046(3) 0.049(3) 0.042(3) 0.015(2) -0.006(2) 0.021(2)
C48 0.043(2) 0.042(3) 0.029(2) 0.0083(18) 0.0061(17) 0.0160(19)
C49 0.0266(19) 0.039(2) 0.037(2) 0.0110(19) 0.0002(16) 0.0064(17)
C50 0.044(2) 0.035(2) 0.045(3) 0.004(2) -0.003(2) 0.0218(19)
C51 0.040(2) 0.039(2) 0.034(2) 0.0062(19) 0.0006(18) 0.0202(19)
C52 0.028(2) 0.046(3) 0.100(4) 0.036(3) 0.020(2) 0.019(2)
C53 0.0214(17) 0.036(2) 0.034(2) 0.0119(17) 0.0048(15) 0.0103(16)
C54 0.071(4) 0.051(4) 0.142(7) 0.023(4) 0.017(4) 0.032(3)
Cl3 0.0742(11) 0.1384(18) 0.0662(11) -0.0176(11) 0.0002(8) 0.0319(11)
Cl4 0.1166(18) 0.216(3) 0.0677(12) 0.0373(15) 0.0147(12) 0.0694(19)
C55 0.143(9) 0.086(6) 0.166(10) 0.027(6) 0.062(7) 0.055(6)
Cl5 0.165(3) 0.205(4) 0.252(4) 0.093(3) 0.072(3) 0.098(3)
Cl6 0.217(4) 0.112(2) 0.204(4) 0.040(2) 0.042(3) 0.067(2)
C56 0.064(7) 0.156(10) 0.116(10) 0.053(8) -0.009(7) 0.042(7)
Cl7 0.142(7) 0.199(7) 0.095(6) 0.049(6) 0.034(5) 0.039(6)
Cl8 0.083(4) 0.218(8) 0.120(5) 0.039(5) -0.001(3) 0.036(4)
C57 0.186(13) 0.223(13) 0.201(13) -0.002(10) 0.014(9) 0.124(10)
Cl9 0.298(13) 0.289(12) 0.280(12) -0.064(9) -0.008(10) 0.129(10)
Cl10 0.134(6) 0.189(8) 0.139(6) 0.018(5) 0.017(4) 0.080(5)
C58 0.067(8) 0.160(10) 0.111(10) 0.025(9) 0.009(7) 0.064(7)
Cl11 0.094(8) 0.123(8) 0.117(11) 0.011(8) 0.035(7) 0.059(6)
Cl12 0.087(7) 0.226(12) 0.136(10) 0.037(9) 0.030(6) 0.068(7)

loop_
_atom_type_symbol
_atom_type_description
_atom_type_scat_dispersion_real
_atom_type_scat_dispersion_imag
_atom_type_scat_source
C C 0.0033 0.0016 'International Tables Vol C Tables 4.2.6.8 and 6.1.1.4'
H H 0.0000 0.0000 'International Tables Vol C Tables 4.2.6.8 and 6.1.1.4'
N N 0.0061 0.0033 'International Tables Vol C Tables 4.2.6.8 and 6.1.1.4'
O O 0.0106 0.0060 'International Tables Vol C Tables 4.2.6.8 and 6.1.1.4'
P P 0.1023 0.0942 'International Tables Vol C Tables 4.2.6.8 and 6.1.1.4'
Cl Cl 0.1484 0.1585 'International Tables Vol C Tables 4.2.6.8 and 6.1.1.4'
Ge Ge 0.1547 1.8001 'International Tables Vol C Tables 4.2.6.8 and 6.1.1.4'
W W -0.8490 6.8722 'International Tables Vol C Tables 4.2.6.8 and 6.1.1.4'

loop_
_geom_angle_atom_site_label_1
_geom_angle_atom_site_label_2
_geom_angle_atom_site_label_3
_geom_angle
C52 W1 C50 92.2(2)
C52 W1 C53 93.26(17)
C50 W1 C53 84.20(17)
C52 W1 C51 89.36(19)
C50 W1 C51 90.63(17)
C53 W1 C51 174.28(16)
C52 W1 P1 98.01(18)
C50 W1 P1 169.52(14)
C53 W1 P1 92.90(11)
C51 W1 P1 91.76(12)
C52 W1 Ge1 164.21(17)
C50 W1 Ge1 103.46(14)
C53 W1 Ge1 90.24(10)
C51 W1 Ge1 88.59(13)
P1 W1 Ge1 66.42(2)
C1 P1 C14 112.61(19)
C1 P1 W1 104.07(13)
C14 P1 W1 143.19(14)
P1 C1 Cl1 125.6(2)
P1 C1 Ge1 99.56(17)
Cl1 C1 Ge1 134.0(2)
C13 Ge1 C1 104.09(15)
C13 Ge1 C2 100.57(14)
C1 Ge1 C2 112.45(14)
C13 Ge1 W1 126.53(10)
C1 Ge1 W1 89.94(10)
C2 Ge1 W1 121.33(10)
C13 P2 C32 102.78(16)
C2 N1 C3 109.9(3)
C2 N1 C7 123.2(3)
C3 N1 C7 126.6(3)
C2 N2 C4 109.8(3)
C2 N2 C10 123.2(3)
C4 N2 C10 126.7(3)
N1 C2 N2 106.3(3)
N1 C2 Ge1 129.4(3)
N2 C2 Ge1 124.1(2)
C4 C3 N1 107.0(3)
C4 C3 C5 128.2(4)
N1 C3 C5 124.8(4)
C3 C4 N2 107.0(3)
C3 C4 C6 128.2(4)
N2 C4 C6 124.8(4)
N1 C7 C9 112.1(3)
N1 C7 C8 111.0(3)
C9 C7 C8 113.8(3)
N2 C10 C11 110.5(3)
N2 C10 C12 113.0(4)
C11 C10 C12 112.5(4)
P2 C13 Cl2 123.5(2)
P2 C13 Ge1 125.76(19)
Cl2 C13 Ge1 110.40(18)
C15 C14 C19 119.6(4)
C15 C14 P1 119.8(3)
C19 C14 P1 120.5(3)
C16 C15 C14 117.9(4)
C16 C15 C20 116.5(4)
C14 C15 C20 125.4(4)
C17 C16 C15 124.1(4)
C18 C17 C16 116.5(4)
C18 C17 C24 119.3(5)
C16 C17 C24 124.1(4)
C17 C18 C19 123.6(4)
C18 C19 C14 118.2(4)
C18 C19 C28 116.2(4)
C14 C19 C28 125.4(4)
C21 C20 C22 111.7(4)
C21 C20 C23 105.9(4)
C22 C20 C23 105.6(4)
C21 C20 C15 111.5(4)
C22 C20 C15 109.3(4)
C23 C20 C15 112.6(4)
C27 C24 C25 109.9(5)
C27 C24 C17 109.6(5)
C25 C24 C17 110.8(5)
C27 C24 C26 108.2(6)
C25 C24 C26 109.4(6)
C17 C24 C26 108.9(5)
C31 C28 C30 105.9(5)
C31 C28 C29 111.1(5)
C30 C28 C29 107.1(5)
C31 C28 C19 112.4(4)
C30 C28 C19 112.1(4)
C29 C28 C19 108.2(5)
C33 C32 C37 119.7(3)
C33 C32 P2 120.9(3)
C37 C32 P2 119.1(3)
C34 C33 C32 118.2(4)
C34 C33 C38 117.9(4)
C32 C33 C38 123.9(4)
C35 C34 C33 123.4(4)
C34 C35 C36 117.3(4)
C34 C35 C42 122.9(4)
C36 C35 C42 119.8(4)
C35 C36 C37 123.6(4)
C36 C37 C32 117.3(3)
C36 C37 C46 118.3(3)
C32 C37 C46 124.3(3)
C39 C38 C40 110.4(4)
C39 C38 C33 111.9(4)
C40 C38 C33 111.3(4)
C39 C38 C41 105.8(5)
C40 C38 C41 106.1(4)
C33 C38 C41 111.1(4)
C43 C42 C45 109.3(5)
C43 C42 C35 109.6(4)
C45 C42 C35 109.4(4)
C43 C42 C44 107.5(4)
C45 C42 C44 108.7(4)
C35 C42 C44 112.3(4)
C48 C46 C49 111.5(3)
C48 C46 C47 105.6(3)
C49 C46 C47 106.1(3)
C48 C46 C37 110.0(3)
C49 C46 C37 112.4(3)
C47 C46 C37 111.0(3)
O1 C50 W1 179.0(4)
O2 C51 W1 177.8(4)
O3 C52 W1 178.1(5)
O4 C53 W1 175.2(4)
Cl4 C54 Cl3 111.3(4)
Cl6 C55 Cl5 115.8(6)
Cl7 C56 Cl8 107.9(14)
Cl9 C57 Cl10 120(2)
Cl11 C58 Cl12 126(2)

loop_
_geom_bond_atom_site_label_1
_geom_bond_atom_site_label_2
_geom_bond_distance
W1 C52 1.965(4)
W1 C50 1.983(5)
W1 C53 2.025(4)
W1 C51 2.027(4)
W1 P1 2.4952(10)
W1 Ge1 2.6508(4)
P1 C1 1.674(4)
P1 C14 1.851(4)
C1 Cl1 1.736(4)
C1 Ge1 2.010(4)
Ge1 C13 1.970(4)
Ge1 C2 2.042(3)
P2 C13 1.672(4)
P2 C32 1.847(4)
Cl2 C13 1.746(3)
N1 C2 1.349(4)
N1 C3 1.391(5)
N1 C7 1.482(5)
N2 C2 1.350(5)
N2 C4 1.392(5)
N2 C10 1.478(5)
O1 C50 1.148(5)
O2 C51 1.138(5)
O3 C52 1.157(6)
O4 C53 1.148(5)
C3 C4 1.345(6)
C3 C5 1.495(5)
C4 C6 1.495(6)
C7 C9 1.506(6)
C7 C8 1.525(6)
C10 C11 1.520(7)
C10 C12 1.527(6)
C14 C15 1.410(6)
C14 C19 1.430(6)
C15 C16 1.399(6)
C15 C20 1.556(6)
C16 C17 1.385(7)
C17 C18 1.383(7)
C17 C24 1.539(7)
C18 C19 1.392(6)
C19 C28 1.549(6)
C20 C21 1.521(7)
C20 C22 1.525(7)
C20 C23 1.545(6)
C24 C27 1.506(9)
C24 C25 1.522(8)
C24 C26 1.570(9)
C28 C31 1.514(8)
C28 C30 1.545(7)
C28 C29 1.548(9)
C32 C33 1.419(5)
C32 C37 1.425(5)
C33 C34 1.393(6)
C33 C38 1.551(5)
C34 C35 1.373(6)
C35 C36 1.383(6)
C35 C42 1.530(6)
C36 C37 1.398(5)
C37 C46 1.549(5)
C38 C39 1.524(7)
C38 C40 1.540(6)
C38 C41 1.554(6)
C42 C43 1.527(7)
C42 C45 1.529(7)
C42 C44 1.531(7)
C46 C48 1.530(6)
C46 C49 1.540(5)
C46 C47 1.541(5)
C54 Cl4 1.722(8)
C54 Cl3 1.726(8)
C55 Cl6 1.689(10)
C55 Cl5 1.711(9)
C56 Cl7 1.486(19)
C56 Cl8 1.680(18)
C57 Cl9 1.48(2)
C57 Cl10 1.57(2)
C58 Cl11 1.54(2)
C58 Cl12 1.69(2)
